data_4315479
loop_
_publ_author_name
'Daniel Lundberg'
'Ingmar Persson'
'Lars Eriksson'
'Paola D'Angelo'
'Simone de Panfilis'

_publ_contact_author_address
;Swedish University of Agricultural Sciences (SLU)
Dept. of Chemistry
P.O. Box 7015
S-750 07 Uppsala
Sweden
;
_publ_contact_author_email daniel.lundberg@kemi.slu.se
_publ_contact_author_fax +46-18-673476
_publ_contact_author_name 'Daniel Lundberg'
_publ_contact_author_phone +46-18-671549
_publ_section_title
;
 Structural Study of the N,N'-Dimethylpropyleneurea Solvated
 Lanthanoid(III) Ions in Solution and Solid State with an Analysis of the
 Ionic Radii of Lanthanoid(III) Ions
;
_journal_name_full 'Inorganic Chemistry'
_journal_page_first 4420
_journal_page_last 4432
_journal_paper_doi 10.1021/ic100034q
_journal_volume 49
_journal_year 2010
_chemical_formula_moiety 'C36 H72 Lu N12 O6, 3(I)'
_chemical_formula_structural '(Lu (C6 H12 N2 O)6) I3'
_chemical_formula_sum 'C36 H72 I3 Lu N12 O6'
_chemical_formula_weight 1324.73
_chemical_name_common 'hexakis(dmpu)lutetium(III) iodide'
_chemical_name_systematic 'hexakis[1,3-dimethyltetrahydropyrimidin-2(1H)-one-\kO]lutetium(III) iodide'
_space_group_IT_number 14
_symmetry_cell_setting monoclinic
_symmetry_Int_Tables_number 14
_symmetry_space_group_name_Hall '-P 2yn'
_symmetry_space_group_name_H-M 'P 1 21/n 1'
_atom_sites_solution_hydrogens geom
_atom_sites_solution_primary direct
_atom_sites_solution_secondary difmap
_audit_creation_method SHELXL-97
_cell_angle_alpha 90.00
_cell_angle_beta 91.8807(11)
_cell_angle_gamma 90.00
_cell_formula_units_Z 2
_cell_length_a 12.1016(1)
_cell_length_b 12.0872(1)
_cell_length_c 17.9318(2)
_cell_measurement_reflns_used 15396
_cell_measurement_temperature 293(2)
_cell_measurement_theta_max 33.1053
_cell_measurement_theta_min 3.5824
_cell_volume 2621.55(4)
_computing_cell_refinement 'Crysalis RED (Oxford diffraction, 2008)'
_computing_data_collection 'Crysalis CCD (Oxford diffraction, 2008)'
_computing_data_reduction 'Crysalis RED'
_computing_structure_refinement 'SHELXL-97 (Sheldrick, 2008)'
_computing_structure_solution 'SHELXS-97 (Sheldrick, 2008)'
_diffrn_ambient_temperature 293(2)
_diffrn_detector_area_resol_mean 16.5467
_diffrn_measured_fraction_theta_full 0.996
_diffrn_measured_fraction_theta_max 0.996
_diffrn_measurement_device_type 'GONIOMETER OXFORD DIFFRACTION KM4 XCALIBUR2'
_diffrn_measurement_method '\w scans at different \f'
_diffrn_radiation_monochromator graphite
_diffrn_radiation_probe x-ray
_diffrn_radiation_source 'fine-focus sealed tube'
_diffrn_radiation_type MoK\a
_diffrn_radiation_wavelength 0.71073
_diffrn_reflns_av_R_equivalents 0.0275
_diffrn_reflns_av_sigmaI/netI 0.0198
_diffrn_reflns_limit_h_max 14
_diffrn_reflns_limit_h_min -14
_diffrn_reflns_limit_k_max 14
_diffrn_reflns_limit_k_min -14
_diffrn_reflns_limit_l_max 21
_diffrn_reflns_limit_l_min -21
_diffrn_reflns_number 29646
_diffrn_reflns_theta_full 25.03
_diffrn_reflns_theta_max 25.03
_diffrn_reflns_theta_min 3.77
_diffrn_standards_number 0
_exptl_absorpt_coefficient_mu 3.699
_exptl_absorpt_correction_T_max 0.69000
_exptl_absorpt_correction_T_min 0.6357246
_exptl_absorpt_correction_type multi-scan
_exptl_absorpt_process_details 'Crysalis RED (Oxford Diffraction, 2008)'
_exptl_crystal_colour colourless
_exptl_crystal_density_diffrn 1.678
_exptl_crystal_density_method 'not measured'
_exptl_crystal_description block
_exptl_crystal_F_000 1300
_exptl_crystal_size_max 0.12
_exptl_crystal_size_mid 0.11
_exptl_crystal_size_min 0.10
_refine_diff_density_max 0.661
_refine_diff_density_min -0.878
_refine_diff_density_rms 0.072
_refine_ls_extinction_coef 0.00091(10)
_refine_ls_extinction_expression Fc^*^=kFc[1+0.001xFc^2^\l^3^/sin(2\q)]^-1/4^
_refine_ls_extinction_method SHELXL
_refine_ls_goodness_of_fit_ref 1.018
_refine_ls_hydrogen_treatment constr
_refine_ls_matrix_type full
_refine_ls_number_parameters 272
_refine_ls_number_reflns 4621
_refine_ls_number_restraints 0
_refine_ls_restrained_S_all 1.018
_refine_ls_R_factor_all 0.0398
_refine_ls_R_factor_gt 0.0275
_refine_ls_shift/su_max 0.004
_refine_ls_shift/su_mean 0.000
_refine_ls_structure_factor_coef Fsqd
_refine_ls_weighting_details 'calc w=1/[\s^2^(Fo^2^)+(0.0368P)^2^] where P=(Fo^2^+2Fc^2^)/3'
_refine_ls_weighting_scheme calc
_refine_ls_wR_factor_gt 0.0621
_refine_ls_wR_factor_ref 0.0651
_reflns_number_gt 3791
_reflns_number_total 4621
_reflns_threshold_expression I>2\s(I)
_cod_data_source_file ic100034q_si_002_9.cif
_cod_data_source_block ccdc_Lu_RT
_cod_original_sg_symbol_H-M 'P 21/n'
_cod_database_code 4315479

loop_
_symmetry_equiv_pos_as_xyz
'x, y, z'
'-x+1/2, y+1/2, -z+1/2'
'-x, -y, -z'
'x-1/2, -y-1/2, z-1/2'

loop_
_atom_site_label
_atom_site_type_symbol
_atom_site_fract_x
_atom_site_fract_y
_atom_site_fract_z
_atom_site_U_iso_or_equiv
_atom_site_adp_type
_atom_site_occupancy
_atom_site_symmetry_multiplicity
_atom_site_calc_flag
_atom_site_refinement_flags
_atom_site_disorder_assembly
_atom_site_disorder_group
Lu1 Lu 0.0000 0.0000 0.0000 0.03389(8) Uani 1 2 d S . .
I1 I 0.52357(3) 0.02896(4) 0.26636(2) 0.08220(13) Uani 1 1 d . . .
I2 I 0.0000 0.0000 0.5000 0.07646(15) Uani 1 2 d S . .
O1 O 0.14498(18) -0.10536(19) 0.01665(14) 0.0444(6) Uani 1 1 d . . .
C1 C 0.2383(3) -0.1476(3) 0.0340(2) 0.0417(8) Uani 1 1 d . . .
N11 N 0.3221(2) -0.1356(3) -0.0121(2) 0.0544(8) Uani 1 1 d . . .
C11 C 0.3046(4) -0.0815(4) -0.0834(3) 0.0798(15) Uani 1 1 d . . .
H11A H 0.2369 -0.1077 -0.1066 0.120 Uiso 1 1 calc R . .
H11B H 0.3650 -0.0980 -0.1149 0.120 Uiso 1 1 calc R . .
H11C H 0.3001 -0.0030 -0.0760 0.120 Uiso 1 1 calc R . .
C13 C 0.4314(3) -0.1805(4) 0.0052(3) 0.0808(15) Uani 1 1 d . . .
H13A H 0.4869 -0.1318 -0.0147 0.097 Uiso 1 1 calc R . .
H13B H 0.4384 -0.2522 -0.0186 0.097 Uiso 1 1 calc R . .
C14 C 0.4513(4) -0.1928(5) 0.0866(4) 0.099(2) Uani 1 1 d . . .
H14A H 0.5192 -0.2338 0.0961 0.119 Uiso 1 1 calc R . .
H14B H 0.4599 -0.1203 0.1092 0.119 Uiso 1 1 calc R . .
C15 C 0.3588(4) -0.2513(5) 0.1206(3) 0.0893(17) Uani 1 1 d . . .
H15A H 0.3604 -0.3286 0.1062 0.107 Uiso 1 1 calc R . .
H15B H 0.3676 -0.2475 0.1745 0.107 Uiso 1 1 calc R . .
N12 N 0.2522(3) -0.2035(3) 0.0975(2) 0.0581(9) Uani 1 1 d . . .
C12 C 0.1610(4) -0.2228(4) 0.1456(3) 0.0795(14) Uani 1 1 d . . .
H12A H 0.1621 -0.1685 0.1847 0.119 Uiso 1 1 calc R . .
H12B H 0.1674 -0.2953 0.1670 0.119 Uiso 1 1 calc R . .
H12C H 0.0927 -0.2174 0.1171 0.119 Uiso 1 1 calc R . .
O2 O 0.08378(19) 0.13897(19) 0.05521(14) 0.0465(6) Uani 1 1 d . . .
C2 C 0.1421(3) 0.2212(3) 0.07532(19) 0.0388(8) Uani 1 1 d . . .
N21 N 0.2422(2) 0.2033(2) 0.10789(19) 0.0516(8) Uani 1 1 d . . .
C21 C 0.2872(3) 0.0924(4) 0.1135(3) 0.0785(15) Uani 1 1 d . . .
H21A H 0.2292 0.0414 0.1247 0.118 Uiso 1 1 calc R . .
H21B H 0.3433 0.0901 0.1526 0.118 Uiso 1 1 calc R . .
H21C H 0.3188 0.0723 0.0670 0.118 Uiso 1 1 calc R . .
C23 C 0.3184(3) 0.2927(4) 0.1280(3) 0.0663(12) Uani 1 1 d . . .
H23A H 0.3675 0.3058 0.0872 0.080 Uiso 1 1 calc R . .
H23B H 0.3631 0.2714 0.1715 0.080 Uiso 1 1 calc R . .
C24 C 0.2561(3) 0.3973(4) 0.1445(3) 0.0697(13) Uani 1 1 d . . .
H24A H 0.2178 0.3891 0.1909 0.084 Uiso 1 1 calc R . .
H24B H 0.3074 0.4587 0.1501 0.084 Uiso 1 1 calc R . .
C25 C 0.1749(4) 0.4202(3) 0.0822(3) 0.0671(12) Uani 1 1 d . . .
H25A H 0.1287 0.4823 0.0954 0.081 Uiso 1 1 calc R . .
H25B H 0.2142 0.4400 0.0378 0.081 Uiso 1 1 calc R . .
N22 N 0.1053(3) 0.3235(2) 0.06641(19) 0.0529(8) Uani 1 1 d . . .
C22 C -0.0036(4) 0.3445(4) 0.0347(3) 0.0856(16) Uani 1 1 d . . .
H22A H 0.0021 0.3662 -0.0166 0.128 Uiso 1 1 calc R . .
H22B H -0.0380 0.4027 0.0620 0.128 Uiso 1 1 calc R . .
H22C H -0.0474 0.2785 0.0374 0.128 Uiso 1 1 calc R . .
O3 O -0.0595(2) -0.0532(2) 0.10757(14) 0.0487(6) Uani 1 1 d . . .
C3 C -0.1039(3) -0.0744(3) 0.1688(2) 0.0452(9) Uani 1 1 d . . .
N31 N -0.0856(3) -0.0087(3) 0.22778(19) 0.0606(9) Uani 1 1 d . . .
C31 C -0.0195(4) 0.0912(5) 0.2213(3) 0.0914(17) Uani 1 1 d . . .
H31A H 0.0451 0.0857 0.2536 0.137 Uiso 1 1 calc R . .
H31B H -0.0624 0.1542 0.2354 0.137 Uiso 1 1 calc R . .
H31C H 0.0024 0.0997 0.1707 0.137 Uiso 1 1 calc R . .
C33 C -0.1409(5) -0.0237(4) 0.2977(3) 0.0795(15) Uani 1 1 d . . .
H33A H -0.2111 0.0151 0.2959 0.095 Uiso 1 1 calc R . .
H33B H -0.0957 0.0065 0.3384 0.095 Uiso 1 1 calc R . .
C34 C -0.1599(5) -0.1448(5) 0.3103(3) 0.0908(17) Uani 1 1 d . . .
H34A H -0.0895 -0.1821 0.3181 0.109 Uiso 1 1 calc R . .
H34B H -0.2025 -0.1550 0.3547 0.109 Uiso 1 1 calc R . .
C35 C -0.2205(4) -0.1938(4) 0.2447(3) 0.0748(14) Uani 1 1 d . . .
H35A H -0.2212 -0.2737 0.2494 0.090 Uiso 1 1 calc R . .
H35B H -0.2965 -0.1681 0.2435 0.090 Uiso 1 1 calc R . .
N32 N -0.1685(3) -0.1628(3) 0.17496(18) 0.0526(8) Uani 1 1 d . . .
C32 C -0.1951(4) -0.2316(4) 0.1109(3) 0.0701(13) Uani 1 1 d . . .
H32A H -0.1490 -0.2115 0.0705 0.105 Uiso 1 1 calc R . .
H32B H -0.2713 -0.2212 0.0960 0.105 Uiso 1 1 calc R . .
H32C H -0.1828 -0.3079 0.1237 0.105 Uiso 1 1 calc R . .

loop_
_atom_site_aniso_label
_atom_site_aniso_U_11
_atom_site_aniso_U_22
_atom_site_aniso_U_33
_atom_site_aniso_U_23
_atom_site_aniso_U_13
_atom_site_aniso_U_12
Lu1 0.03157(12) 0.03466(12) 0.03527(13) 0.00124(9) -0.00165(8) -0.00173(9)
I1 0.0679(2) 0.1065(3) 0.0723(2) 0.00536(18) 0.00535(17) 0.00339(17)
I2 0.1030(4) 0.0635(3) 0.0632(3) -0.0084(2) 0.0077(2) -0.0148(2)
O1 0.0351(13) 0.0494(14) 0.0487(15) 0.0062(11) -0.0003(11) 0.0064(11)
C1 0.043(2) 0.0343(18) 0.048(2) -0.0044(16) -0.0044(18) 0.0045(15)
N11 0.0391(17) 0.056(2) 0.069(2) 0.0003(17) 0.0118(17) 0.0136(15)
C11 0.083(3) 0.078(3) 0.080(4) 0.011(3) 0.041(3) 0.015(3)
C13 0.041(3) 0.078(3) 0.125(5) 0.005(3) 0.013(3) 0.018(2)
C14 0.049(3) 0.105(4) 0.142(6) -0.021(4) -0.027(3) 0.034(3)
C15 0.076(3) 0.108(4) 0.083(4) 0.012(3) -0.018(3) 0.049(3)
N12 0.052(2) 0.063(2) 0.059(2) 0.0094(18) -0.0013(17) 0.0145(16)
C12 0.083(3) 0.094(4) 0.062(3) 0.027(3) 0.004(3) 0.014(3)
O2 0.0466(14) 0.0402(14) 0.0519(16) -0.0030(11) -0.0086(12) -0.0037(11)
C2 0.042(2) 0.040(2) 0.035(2) -0.0031(15) 0.0003(16) -0.0055(16)
N21 0.0428(18) 0.0444(18) 0.067(2) -0.0092(15) -0.0088(16) -0.0033(14)
C21 0.059(3) 0.058(3) 0.116(4) -0.010(3) -0.031(3) 0.010(2)
C23 0.047(2) 0.066(3) 0.086(3) -0.014(2) -0.003(2) -0.012(2)
C24 0.065(3) 0.057(3) 0.087(4) -0.021(2) -0.004(3) -0.015(2)
C25 0.080(3) 0.039(2) 0.083(3) -0.006(2) 0.002(3) -0.009(2)
N22 0.0532(19) 0.0401(18) 0.065(2) -0.0038(15) -0.0116(16) -0.0012(14)
C22 0.083(3) 0.053(3) 0.119(4) -0.011(3) -0.037(3) 0.017(2)
O3 0.0521(15) 0.0564(15) 0.0381(15) 0.0057(12) 0.0065(12) -0.0073(13)
C3 0.039(2) 0.055(2) 0.041(2) 0.0078(18) 0.0003(17) 0.0091(17)
N31 0.060(2) 0.078(2) 0.043(2) -0.0024(18) 0.0011(16) -0.0063(18)
C31 0.096(4) 0.107(4) 0.072(4) -0.031(3) 0.012(3) -0.034(3)
C33 0.097(4) 0.098(4) 0.044(3) -0.003(2) 0.013(3) 0.000(3)
C34 0.107(4) 0.115(5) 0.051(3) 0.024(3) 0.025(3) 0.015(3)
C35 0.085(3) 0.072(3) 0.069(3) 0.017(2) 0.036(3) 0.003(3)
N32 0.059(2) 0.056(2) 0.044(2) 0.0096(15) 0.0103(16) -0.0018(16)
C32 0.073(3) 0.071(3) 0.066(3) 0.002(2) 0.009(2) -0.021(2)

loop_
_atom_type_symbol
_atom_type_description
_atom_type_scat_dispersion_real
_atom_type_scat_dispersion_imag
_atom_type_scat_source
C C 0.0033 0.0016 'International Tables Vol C Tables 4.2.6.8 and 6.1.1.4'
H H 0.0000 0.0000 'International Tables Vol C Tables 4.2.6.8 and 6.1.1.4'
Lu Lu -0.4720 5.8584 'International Tables Vol C Tables 4.2.6.8 and 6.1.1.4'
I I -0.4742 1.8119 'International Tables Vol C Tables 4.2.6.8 and 6.1.1.4'
N N 0.0061 0.0033 'International Tables Vol C Tables 4.2.6.8 and 6.1.1.4'
O O 0.0106 0.0060 'International Tables Vol C Tables 4.2.6.8 and 6.1.1.4'

loop_
_geom_angle_atom_site_label_1
_geom_angle_atom_site_label_2
_geom_angle_atom_site_label_3
_geom_angle
_geom_angle_site_symmetry_1
_geom_angle_site_symmetry_3
_geom_angle_publ_flag
O3 Lu1 O3 180.0 . 3 ?
O3 Lu1 O1 89.68(9) . . ?
O3 Lu1 O1 90.32(9) 3 . ?
O3 Lu1 O1 90.32(9) . 3 ?
O3 Lu1 O1 89.68(9) 3 3 ?
O1 Lu1 O1 180.0 . 3 ?
O3 Lu1 O2 90.71(9) . 3 ?
O3 Lu1 O2 89.29(9) 3 3 ?
O1 Lu1 O2 88.41(9) . 3 ?
O1 Lu1 O2 91.59(9) 3 3 ?
O3 Lu1 O2 89.29(9) . . ?
O3 Lu1 O2 90.71(9) 3 . ?
O1 Lu1 O2 91.59(9) . . ?
O1 Lu1 O2 88.41(9) 3 . ?
O2 Lu1 O2 180.0 3 . ?
C1 O1 Lu1 167.0(2) . . ?
O1 C1 N12 120.1(3) . . ?
O1 C1 N11 119.4(3) . . ?
N12 C1 N11 120.5(3) . . ?
C1 N11 C11 120.2(3) . . ?
C1 N11 C13 122.1(4) . . ?
C11 N11 C13 117.7(4) . . ?
N11 C11 H11A 109.5 . . ?
N11 C11 H11B 109.5 . . ?
H11A C11 H11B 109.5 . . ?
N11 C11 H11C 109.5 . . ?
H11A C11 H11C 109.5 . . ?
H11B C11 H11C 109.5 . . ?
N11 C13 C14 111.4(4) . . ?
N11 C13 H13A 109.3 . . ?
C14 C13 H13A 109.3 . . ?
N11 C13 H13B 109.3 . . ?
C14 C13 H13B 109.3 . . ?
H13A C13 H13B 108.0 . . ?
C15 C14 C13 110.8(4) . . ?
C15 C14 H14A 109.5 . . ?
C13 C14 H14A 109.5 . . ?
C15 C14 H14B 109.5 . . ?
C13 C14 H14B 109.5 . . ?
H14A C14 H14B 108.1 . . ?
N12 C15 C14 111.6(4) . . ?
N12 C15 H15A 109.3 . . ?
C14 C15 H15A 109.3 . . ?
N12 C15 H15B 109.3 . . ?
C14 C15 H15B 109.3 . . ?
H15A C15 H15B 108.0 . . ?
C1 N12 C12 121.1(3) . . ?
C1 N12 C15 122.0(4) . . ?
C12 N12 C15 116.9(4) . . ?
N12 C12 H12A 109.5 . . ?
N12 C12 H12B 109.5 . . ?
H12A C12 H12B 109.5 . . ?
N12 C12 H12C 109.5 . . ?
H12A C12 H12C 109.5 . . ?
H12B C12 H12C 109.5 . . ?
C2 O2 Lu1 168.7(2) . . ?
O2 C2 N22 121.2(3) . . ?
O2 C2 N21 118.9(3) . . ?
N22 C2 N21 119.9(3) . . ?
C2 N21 C21 120.7(3) . . ?
C2 N21 C23 122.7(3) . . ?
C21 N21 C23 115.8(3) . . ?
N21 C21 H21A 109.5 . . ?
N21 C21 H21B 109.5 . . ?
H21A C21 H21B 109.5 . . ?
N21 C21 H21C 109.5 . . ?
H21A C21 H21C 109.5 . . ?
H21B C21 H21C 109.5 . . ?
N21 C23 C24 110.8(3) . . ?
N21 C23 H23A 109.5 . . ?
C24 C23 H23A 109.5 . . ?
N21 C23 H23B 109.5 . . ?
C24 C23 H23B 109.5 . . ?
H23A C23 H23B 108.1 . . ?
C25 C24 C23 109.2(4) . . ?
C25 C24 H24A 109.8 . . ?
C23 C24 H24A 109.8 . . ?
C25 C24 H24B 109.8 . . ?
C23 C24 H24B 109.8 . . ?
H24A C24 H24B 108.3 . . ?
N22 C25 C24 111.0(3) . . ?
N22 C25 H25A 109.4 . . ?
C24 C25 H25A 109.4 . . ?
N22 C25 H25B 109.4 . . ?
C24 C25 H25B 109.4 . . ?
H25A C25 H25B 108.0 . . ?
C2 N22 C22 120.8(3) . . ?
C2 N22 C25 122.3(3) . . ?
C22 N22 C25 116.7(3) . . ?
N22 C22 H22A 109.5 . . ?
N22 C22 H22B 109.5 . . ?
H22A C22 H22B 109.5 . . ?
N22 C22 H22C 109.5 . . ?
H22A C22 H22C 109.5 . . ?
H22B C22 H22C 109.5 . . ?
C3 O3 Lu1 172.4(2) . . ?
O3 C3 N32 120.2(4) . . ?
O3 C3 N31 120.2(4) . . ?
N32 C3 N31 119.6(4) . . ?
C3 N31 C33 122.7(4) . . ?
C3 N31 C31 120.5(4) . . ?
C33 N31 C31 116.3(4) . . ?
N31 C31 H31A 109.5 . . ?
N31 C31 H31B 109.5 . . ?
H31A C31 H31B 109.5 . . ?
N31 C31 H31C 109.5 . . ?
H31A C31 H31C 109.5 . . ?
H31B C31 H31C 109.5 . . ?
N31 C33 C34 109.3(4) . . ?
N31 C33 H33A 109.8 . . ?
C34 C33 H33A 109.8 . . ?
N31 C33 H33B 109.8 . . ?
C34 C33 H33B 109.8 . . ?
H33A C33 H33B 108.3 . . ?
C35 C34 C33 110.0(4) . . ?
C35 C34 H34A 109.7 . . ?
C33 C34 H34A 109.7 . . ?
C35 C34 H34B 109.7 . . ?
C33 C34 H34B 109.7 . . ?
H34A C34 H34B 108.2 . . ?
N32 C35 C34 111.0(4) . . ?
N32 C35 H35A 109.4 . . ?
C34 C35 H35A 109.4 . . ?
N32 C35 H35B 109.4 . . ?
C34 C35 H35B 109.4 . . ?
H35A C35 H35B 108.0 . . ?
C3 N32 C32 120.8(3) . . ?
C3 N32 C35 123.0(4) . . ?
C32 N32 C35 116.1(3) . . ?
N32 C32 H32A 109.5 . . ?
N32 C32 H32B 109.5 . . ?
H32A C32 H32B 109.5 . . ?
N32 C32 H32C 109.5 . . ?
H32A C32 H32C 109.5 . . ?
H32B C32 H32C 109.5 . . ?

loop_
_geom_bond_atom_site_label_1
_geom_bond_atom_site_label_2
_geom_bond_distance
_geom_bond_site_symmetry_2
_geom_bond_publ_flag
Lu1 O3 2.178(2) . ?
Lu1 O3 2.178(2) 3 ?
Lu1 O1 2.181(2) . ?
Lu1 O1 2.181(2) 3 ?
Lu1 O2 2.183(2) 3 ?
Lu1 O2 2.183(2) . ?
O1 C1 1.269(4) . ?
C1 N12 1.329(5) . ?
C1 N11 1.337(4) . ?
N11 C11 1.446(6) . ?
N11 C13 1.453(5) . ?
C11 H11A 0.9600 . ?
C11 H11B 0.9600 . ?
C11 H11C 0.9600 . ?
C13 C14 1.479(7) . ?
C13 H13A 0.9700 . ?
C13 H13B 0.9700 . ?
C14 C15 1.473(7) . ?
C14 H14A 0.9700 . ?
C14 H14B 0.9700 . ?
C15 N12 1.461(5) . ?
C15 H15A 0.9700 . ?
C15 H15B 0.9700 . ?
N12 C12 1.442(5) . ?
C12 H12A 0.9600 . ?
C12 H12B 0.9600 . ?
C12 H12C 0.9600 . ?
O2 C2 1.265(4) . ?
C2 N22 1.322(4) . ?
C2 N21 1.345(4) . ?
N21 C21 1.449(5) . ?
N21 C23 1.458(5) . ?
C21 H21A 0.9600 . ?
C21 H21B 0.9600 . ?
C21 H21C 0.9600 . ?
C23 C24 1.507(6) . ?
C23 H23A 0.9700 . ?
C23 H23B 0.9700 . ?
C24 C25 1.489(6) . ?
C24 H24A 0.9700 . ?
C24 H24B 0.9700 . ?
C25 N22 1.462(5) . ?
C25 H25A 0.9700 . ?
C25 H25B 0.9700 . ?
N22 C22 1.441(5) . ?
C22 H22A 0.9600 . ?
C22 H22B 0.9600 . ?
C22 H22C 0.9600 . ?
O3 C3 1.265(4) . ?
C3 N32 1.330(5) . ?
C3 N31 1.335(5) . ?
N31 C33 1.451(5) . ?
N31 C31 1.456(6) . ?
C31 H31A 0.9600 . ?
C31 H31B 0.9600 . ?
C31 H31C 0.9600 . ?
C33 C34 1.500(7) . ?
C33 H33A 0.9700 . ?
C33 H33B 0.9700 . ?
C34 C35 1.489(7) . ?
C34 H34A 0.9700 . ?
C34 H34B 0.9700 . ?
C35 N32 1.467(5) . ?
C35 H35A 0.9700 . ?
C35 H35B 0.9700 . ?
N32 C32 1.446(5) . ?
C32 H32A 0.9600 . ?
C32 H32B 0.9600 . ?
C32 H32C 0.9600 . ?

loop_
_geom_torsion_atom_site_label_1
_geom_torsion_atom_site_label_2
_geom_torsion_atom_site_label_3
_geom_torsion_atom_site_label_4
_geom_torsion
_geom_torsion_site_symmetry_1
_geom_torsion_site_symmetry_2
_geom_torsion_site_symmetry_3
_geom_torsion_site_symmetry_4
_geom_torsion_publ_flag
O3 Lu1 O1 C1 -86.6(11) . . . . ?
O3 Lu1 O1 C1 93.4(11) 3 . . . ?
O2 Lu1 O1 C1 -177.3(11) 3 . . . ?
O2 Lu1 O1 C1 2.7(11) . . . . ?
Lu1 O1 C1 N12 91.1(11) . . . . ?
Lu1 O1 C1 N11 -89.0(11) . . . . ?
O1 C1 N11 C11 -4.2(6) . . . . ?
N12 C1 N11 C11 175.7(4) . . . . ?
O1 C1 N11 C13 179.0(4) . . . . ?
N12 C1 N11 C13 -1.1(6) . . . . ?
C1 N11 C13 C14 -25.4(6) . . . . ?
C11 N11 C13 C14 157.7(4) . . . . ?
N11 C13 C14 C15 49.9(6) . . . . ?
C13 C14 C15 N12 -49.5(6) . . . . ?
O1 C1 N12 C12 3.6(6) . . . . ?
N11 C1 N12 C12 -176.2(4) . . . . ?
O1 C1 N12 C15 -178.5(4) . . . . ?
N11 C1 N12 C15 1.6(6) . . . . ?
C14 C15 N12 C1 24.6(7) . . . . ?
C14 C15 N12 C12 -157.5(5) . . . . ?
O3 Lu1 O2 C2 165.9(12) . . . . ?
O3 Lu1 O2 C2 -14.1(12) 3 . . . ?
O1 Lu1 O2 C2 76.3(12) . . . . ?
O1 Lu1 O2 C2 -103.7(12) 3 . . . ?
Lu1 O2 C2 N22 92.6(12) . . . . ?
Lu1 O2 C2 N21 -89.0(12) . . . . ?
O2 C2 N21 C21 5.9(6) . . . . ?
N22 C2 N21 C21 -175.7(4) . . . . ?
O2 C2 N21 C23 175.5(3) . . . . ?
N22 C2 N21 C23 -6.1(6) . . . . ?
C2 N21 C23 C24 28.6(6) . . . . ?
C21 N21 C23 C24 -161.4(4) . . . . ?
N21 C23 C24 C25 -50.5(5) . . . . ?
C23 C24 C25 N22 52.3(5) . . . . ?
O2 C2 N22 C22 1.1(6) . . . . ?
N21 C2 N22 C22 -177.2(4) . . . . ?
O2 C2 N22 C25 -173.8(4) . . . . ?
N21 C2 N22 C25 7.8(6) . . . . ?
C24 C25 N22 C2 -32.3(6) . . . . ?
C24 C25 N22 C22 152.6(4) . . . . ?
O3 C3 N31 C33 175.0(4) . . . . ?
N32 C3 N31 C33 -5.5(6) . . . . ?
O3 C3 N31 C31 3.4(6) . . . . ?
N32 C3 N31 C31 -177.1(4) . . . . ?
C3 N31 C33 C34 33.7(6) . . . . ?
C31 N31 C33 C34 -154.4(5) . . . . ?
N31 C33 C34 C35 -54.4(6) . . . . ?
C33 C34 C35 N32 49.3(6) . . . . ?
O3 C3 N32 C32 -4.3(5) . . . . ?
N31 C3 N32 C32 176.2(4) . . . . ?
O3 C3 N32 C35 178.6(3) . . . . ?
N31 C3 N32 C35 -0.9(5) . . . . ?
C34 C35 N32 C3 -22.3(6) . . . . ?
C34 C35 N32 C32 160.5(4) . . . . ?
